data_7119515
loop_
_publ_author_name
'Liu, Jiangping'
'Jin, Chengzhi'
'Yuan, Bo'
'Liu, Xingguo'
'Chen, Yu'
'Ji, Liangnian'
'Chao, Hui'

_publ_section_title
;
 Selectively lighting up two-photon photodynamic activity in mitochondria
 with AIE-active iridium(iii) complexes.
;
_journal_issue 12
_journal_name_full 'Chemical communications (Cambridge, England)'
_journal_page_first 2052
_journal_page_last 2055
_journal_paper_doi 10.1039/c6cc10015e
_journal_volume 53
_journal_year 2017
_chemical_formula_moiety 'C59 H37 F4 Ir N7, Cl'
_chemical_formula_sum 'C59 H37 Cl F4 Ir N7'
_chemical_formula_weight 1147.60
_space_group_crystal_system monoclinic
_space_group_IT_number 14
_space_group_name_Hall '-P 2ybc'
_space_group_name_H-M_alt 'P 1 21/c 1'
_symmetry_space_group_name_Hall '-P 2ybc'
_symmetry_space_group_name_H-M 'P 1 21/c 1'
_atom_sites_solution_hydrogens geom
_audit_block_doi 10.5517/ccdc.csd.cc1mg8kx
_audit_creation_date 2015-06-10
_audit_creation_method
;
Olex2 1.2
(compiled 2014.11.28 svn.r3106 for OlexSys, GUI svn.r4959)
;
_audit_update_record
;
2016-11-10 deposited with the CCDC.
2017-01-18 downloaded from the CCDC.
;
_cell_angle_alpha 90
_cell_angle_beta 91.188(4)
_cell_angle_gamma 90
_cell_formula_units_Z 4
_cell_length_a 20.8286(9)
_cell_length_b 18.6390(6)
_cell_length_c 17.8263(6)
_cell_measurement_reflns_used 7897
_cell_measurement_temperature 150(2)
_cell_measurement_theta_max 70.1440
_cell_measurement_theta_min 3.1580
_cell_volume 6919.1(4)
_computing_molecular_graphics 'Olex2 (Dolomanov et al., 2009)'
_computing_publication_material 'Olex2 (Dolomanov et al., 2009)'
_computing_structure_refinement 'ShelXL (Sheldrick, 2008)'
_diffrn_ambient_temperature 150(2)
_diffrn_measured_fraction_theta_full 0.998
_diffrn_measured_fraction_theta_max 0.960
_diffrn_measurement_device_type 'Xcalibur, Onyx, Nova'
_diffrn_measurement_method '\w scans'
_diffrn_radiation_type CuK\a
_diffrn_radiation_wavelength 1.54184
_diffrn_reflns_av_R_equivalents 0.0677
_diffrn_reflns_av_unetI/netI 0.0678
_diffrn_reflns_Laue_measured_fraction_full 0.998
_diffrn_reflns_Laue_measured_fraction_max 0.960
_diffrn_reflns_limit_h_max 25
_diffrn_reflns_limit_h_min -22
_diffrn_reflns_limit_k_max 22
_diffrn_reflns_limit_k_min -18
_diffrn_reflns_limit_l_max 21
_diffrn_reflns_limit_l_min -21
_diffrn_reflns_number 32146
_diffrn_reflns_point_group_measured_fraction_full 0.998
_diffrn_reflns_point_group_measured_fraction_max 0.960
_diffrn_reflns_theta_full 67.684
_diffrn_reflns_theta_max 72.563
_diffrn_reflns_theta_min 2.122
_diffrn_source 'sealed X-ray tube'
_diffrn_standards_decay_% 0
_diffrn_standards_interval_count 0
_diffrn_standards_interval_time 0
_diffrn_standards_number 8047
_exptl_absorpt_coefficient_mu 4.461
_exptl_absorpt_correction_T_max 0.700
_exptl_absorpt_correction_T_min 0.470
_exptl_absorpt_correction_type empirical
_exptl_crystal_colour yellow
_exptl_crystal_density_diffrn 1.102
_exptl_crystal_description block
_exptl_crystal_F_000 2280
_exptl_crystal_size_max 0.20
_exptl_crystal_size_mid 0.15
_exptl_crystal_size_min 0.08
_refine_diff_density_max 2.541
_refine_diff_density_min -0.759
_refine_diff_density_rms 0.102
_refine_ls_extinction_method none
_refine_ls_goodness_of_fit_ref 1.054
_refine_ls_hydrogen_treatment constr
_refine_ls_matrix_type full
_refine_ls_number_parameters 616
_refine_ls_number_reflns 13180
_refine_ls_number_restraints 1381
_refine_ls_restrained_S_all 1.014
_refine_ls_R_factor_all 0.1090
_refine_ls_R_factor_gt 0.0745
_refine_ls_shift/su_max 0.001
_refine_ls_shift/su_mean 0.000
_refine_ls_structure_factor_coef Fsqd
_refine_ls_weighting_details 'w=1/[\s^2^(Fo^2^)+(0.1180P)^2^+4.4707P] where P=(Fo^2^+2Fc^2^)/3'
_refine_ls_weighting_scheme calc
_refine_ls_wR_factor_gt 0.2021
_refine_ls_wR_factor_ref 0.2291
_reflns_Friedel_coverage 0.000
_reflns_number_gt 8047
_reflns_number_total 13180
_reflns_threshold_expression 'I > 2\s(I)'
_cod_data_source_file c6cc10015e3.cif
_cod_data_source_block jcz_150429_sq
_cod_depositor_comments 'Adding full bibliography for 7119514--7119515.cif.'
_cod_database_code 7119515
_shelx_space_group_comment
;
The symmetry employed for this shelxl refinement is uniquely defined
by the following loop, which should always be used as a source of
symmetry information in preference to the above space-group names.
They are only intended as comments.
;
_olex2_refinement_description
;
1. Fixed Uiso
 At 1.2 times of:
  All C(H) groups, All C(H,H) groups
2. Restrained distances
 C14A-C13 = C14-C13 = C16-C15A = C16-C15 = C17-C16 = C17-C12 = C13-C12
 1.388 with sigma of 0.02
 N7-C48 \\sim N7A-C48
 with sigma of 0.02
 N7A-C45A \\sim N7-C45
 with sigma of 0.02
 N7-C54 \\sim N7A-C54
 with sigma of 0.02
 F2A-C5A \\sim F2-C5
 with sigma of 0.02
 F4A-C14A \\sim F4-C14
 with sigma of 0.02
3. Restrained planarity
 C15A, C14A, C13, C12, C17, C15
 with sigma of 0.2
4. Rigid bond restraints
 All non-hydrogen atoms
 with sigma for 1-2 distances of 0.01 and sigma for 1-3 distances of 0.01
5. Uiso/Uaniso restraints and constraints
All non-hydrogen atoms have similar U: within 1.7A with sigma of 0.04 and sigma
for terminal atoms of 0.08
Uanis(C1) \\sim Ueq, Uanis(C2) \\sim Ueq, Uanis(C3) \\sim Ueq, Uanis(C4) \\sim
Ueq, Uanis(C5) \\sim Ueq, Uanis(C6) \\sim Ueq, Uanis(F2) \\sim Ueq, Uanis(F1)
\\sim Ueq: with sigma of 0.1 and sigma for terminal atoms of 0.2
Uanis(N1) \\sim Ueq, Uanis(C11) \\sim Ueq, Uanis(C10) \\sim Ueq, Uanis(C9)
\\sim Ueq, Uanis(C8) \\sim Ueq, Uanis(C7) \\sim Ueq: with sigma of 0.1 and
sigma for terminal atoms of 0.2
Uanis(F4) \\sim Ueq, Uanis(F3) \\sim Ueq, Uanis(C16) \\sim Ueq, Uanis(C15)
\\sim Ueq, Uanis(C14) \\sim Ueq, Uanis(C13) \\sim Ueq, Uanis(C17) \\sim Ueq,
Uanis(C12) \\sim Ueq: with sigma of 0.1 and sigma for terminal atoms of 0.2
Uanis(C55) \\sim Ueq, Uanis(C54) \\sim Ueq, Uanis(C59) \\sim Ueq, Uanis(C58)
\\sim Ueq, Uanis(C57) \\sim Ueq, Uanis(C56) \\sim Ueq: with sigma of 0.1 and
sigma for terminal atoms of 0.2
Uanis(F2A) \\sim Ueq, Uanis(F2) \\sim Ueq: with sigma of 0.1 and sigma for
terminal atoms of 0.2
Uanis(F1) \\sim Ueq, Uanis(F2A) \\sim Ueq, Uanis(F2) \\sim Ueq: with sigma of
0.1 and sigma for terminal atoms of 0.2
Uanis(F4A) \\sim Ueq, Uanis(F4) \\sim Ueq: with sigma of 0.1 and sigma for
terminal atoms of 0.2
Uanis(C48) = Uanis(C49) = Uanis(C50) = Uanis(C51) = Uanis(C52) = Uanis(C53)
Uanis(C42A) = Uanis(C43A) = Uanis(C44A) = Uanis(C45A) = Uanis(C46A) =
Uanis(C47A)
Uanis(N7) = Uanis(N7A)
Uanis(C42) = Uanis(C43) = Uanis(C44) = Uanis(C45) = Uanis(C46) = Uanis(C47)
Uanis(C54) = Uanis(C55) = Uanis(C56) = Uanis(C57) = Uanis(C58) = Uanis(C59)
6. Others
 Sof(C43A)=Sof(C42A)=Sof(H42A)=Sof(C44A)=Sof(H44A)=Sof(C45A)=Sof(C46A)=
 Sof(H46A)=Sof(C47A)=Sof(H47A)=Sof(N7A)=1-FVAR(1)
 Sof(N7)=Sof(C46)=Sof(H46)=Sof(C47)=Sof(H47)=Sof(C42)=Sof(C43)=Sof(H43)=
 Sof(C44)=Sof(H44)=Sof(C45)=FVAR(1)
 Sof(H11A)=Sof(C4A)=Sof(H4A)=Sof(C5A)=Sof(C6A)=Sof(C10A)=Sof(H10A)=Sof(C9A)=
 Sof(H9A)=Sof(C8A)=Sof(H8A)=Sof(C7A)=Sof(F2A)=1-FVAR(2)
 Sof(F2)=Sof(H11)=Sof(C10)=Sof(H10)=Sof(C9)=Sof(H9)=Sof(C8)=Sof(H8)=Sof(C7)=
 Sof(C4)=Sof(H4)=Sof(C5)=Sof(C6)=FVAR(2)
 Sof(H13A)=Sof(C14A)=Sof(C15A)=Sof(H15A)=Sof(F4A)=1-FVAR(3)
 Sof(F4)=Sof(H13)=Sof(C14)=Sof(C15)=Sof(H15)=FVAR(3)
7.a Aromatic/amide H refined with riding coordinates:
 C11(H11), C11(H11A), C10(H10), C9(H9), C8(H8), C2(H2), C4A(H4A), C4(H4),
 C13(H13A), C13(H13), C15A(H15A), C15(H15), C19(H19), C20(H20), C21(H21),
 C22(H22), C23(H23), C24(H24), C25(H25), C30(H30), C31(H31), C32(H32), C36(H36),
  C37(H37), C38(H38), C39(H39), C40(H40), C46(H46), C47(H47), C43(H43),
 C44(H44), C49(H49), C50(H50), C51(H51), C52(H52), C53(H53), C59(H59), C58(H58),
  C57(H57), C56(H56), C55(H55), C42A(H42A), C44A(H44A), C46A(H46A), C47A(H47A),
 C10A(H10A), C9A(H9A), C8A(H8A)
7.b Fitted hexagon refined as free rotating group:
 N1(C11,C10,C9,C8,C7), C2(C3,C4A,C5A,C6A,C1), C13(C14A,C15A,C16,C17,C12),
 C46(C47,C42,C43,C44,C45), C54(C59,C58,C57,C56,C55), C43A(C42A,C44A,C45A,C46A,
 C47A)
;
_shelx_shelxl_version_number 2014/7
_olex2_submission_special_instructions 'No special instructions were received'

loop_
_space_group_symop_operation_xyz
'x, y, z'
'-x, y+1/2, -z+1/2'
'-x, -y, -z'
'x, -y-1/2, z-1/2'

loop_
_atom_site_label
_atom_site_type_symbol
_atom_site_fract_x
_atom_site_fract_y
_atom_site_fract_z
_atom_site_U_iso_or_equiv
_atom_site_adp_type
_atom_site_occupancy
_atom_site_site_symmetry_order
_atom_site_calc_flag
_atom_site_refinement_flags_posn
_atom_site_refinement_flags_adp
_atom_site_refinement_flags_occupancy
_atom_site_disorder_assembly
_atom_site_disorder_group
Ir1 Ir 0.61728(2) 0.85821(2) 0.17358(2) 0.07400(17) Uani 1 1 d . U . . .
F1 F 0.8264(3) 1.0249(3) 0.2214(4) 0.1139(19) Uani 1 1 d . U . . .
F2 F 0.8558(6) 0.7773(7) 0.2389(12) 0.147(6) Uani 0.74(2) 1 d D U P A 1
F3 F 0.5950(5) 1.0121(4) -0.0729(4) 0.142(3) Uani 1 1 d . U . . .
F4 F 0.6749(19) 0.7903(14) -0.1160(14) 0.122(8) Uani 0.52(6) 1 d D U P B 1
N1 N 0.6564(3) 0.7574(3) 0.1834(4) 0.090(2) Uani 1 1 d . U . . .
C11 C 0.6200(3) 0.6956(3) 0.1722(4) 0.093(3) Uani 1 1 d G U . A .
H11 H 0.5777 0.6990 0.1551 0.112 Uiso 0.74(2) 1 calc R . P A 1
H11A H 0.5764 0.6968 0.1822 0.112 Uiso 0.26(2) 1 calc R . P A 2
C10 C 0.6471(5) 0.6287(3) 0.1866(7) 0.103(4) Uani 0.74(2) 1 d G U P A 1
H10 H 0.6228 0.5874 0.1792 0.123 Uiso 0.74(2) 1 calc R . P A 1
C9 C 0.7104(5) 0.6236(4) 0.2122(9) 0.110(5) Uani 0.74(2) 1 d G U P A 1
H9 H 0.7285 0.5788 0.2219 0.132 Uiso 0.74(2) 1 calc R . P A 1
C8 C 0.7467(4) 0.6854(5) 0.2234(9) 0.107(5) Uani 0.74(2) 1 d G U P A 1
H8 H 0.7891 0.6820 0.2405 0.129 Uiso 0.74(2) 1 calc R . P A 1
C7 C 0.7197(3) 0.7523(4) 0.2090(6) 0.091(4) Uani 0.74(2) 1 d G U P A 1
N2 N 0.5852(3) 0.9623(4) 0.1588(4) 0.0716(15) Uani 1 1 d . U . . .
N3 N 0.5836(3) 0.8452(4) 0.2854(4) 0.0705(15) Uani 1 1 d . U . . .
N4 N 0.5195(3) 0.8242(3) 0.1545(3) 0.0677(14) Uani 1 1 d . U . . .
N5 N 0.3915(4) 0.7582(3) 0.4114(3) 0.0701(15) Uani 1 1 d . U . . .
N6 N 0.3404(3) 0.7332(3) 0.3043(3) 0.0647(14) Uani 1 1 d . U . . .
N7 N 0.1525(14) 0.5903(12) 0.541(3) 0.152(4) Uani 0.381(13) 1 d D U P C 1
C2 C 0.7359(3) 0.9518(3) 0.2051(5) 0.082(2) Uani 1 1 d . U . . .
H2 H 0.7102 0.9925 0.2016 0.098 Uiso 1 1 calc R . . . .
C3 C 0.8019(3) 0.9588(5) 0.2159(7) 0.106(3) Uani 1 1 d G U . . .
C4A C 0.8404(4) 0.8980(7) 0.2211(18) 0.121(7) Uani 0.26(2) 1 d G U P A 2
H4A H 0.8845 0.9026 0.2283 0.145 Uiso 0.26(2) 1 calc R . P A 2
C5A C 0.8129(6) 0.8302(5) 0.216(2) 0.128(7) Uani 0.26(2) 1 d DG U P A 2
C6A C 0.7469(6) 0.8232(3) 0.2047(17) 0.109(6) Uani 0.26(2) 1 d G U P A 2
C1 C 0.7084(4) 0.8840(4) 0.1995(6) 0.086(2) Uani 1 1 d G U . . .
C4 C 0.8427(7) 0.9034(9) 0.2195(13) 0.119(5) Uani 0.74(2) 1 d . U P A 1
H4 H 0.8870 0.9100 0.2215 0.143 Uiso 0.74(2) 1 calc R . P A 1
C5 C 0.8153(8) 0.8356(9) 0.2201(17) 0.136(5) Uani 0.74(2) 1 d D U P A 1
C6 C 0.7515(7) 0.8235(7) 0.2071(12) 0.108(4) Uani 0.74(2) 1 d . U P A 1
C13 C 0.6614(4) 0.8210(3) 0.0153(4) 0.109(3) Uani 1 1 d D U . . .
H13A H 0.6762 0.7775 0.0345 0.131 Uiso 0.48(6) 1 calc R . P B 2
H13 H 0.6784 0.7775 0.0319 0.131 Uiso 0.52(6) 1 calc R . P B 1
C14A C 0.6654(8) 0.8351(5) -0.0610(4) 0.124(6) Uani 0.48(6) 1 d DG U P B 2
C15A C 0.6432(8) 0.9001(5) -0.0898(3) 0.131(6) Uani 0.48(6) 1 d DG U P B 2
H15A H 0.6459 0.9095 -0.1409 0.157 Uiso 0.48(6) 1 calc R . P B 2
C16 C 0.6170(5) 0.9508(4) -0.0423(4) 0.113(3) Uani 1 1 d DG U . B .
C17 C 0.6129(4) 0.9367(3) 0.0340(3) 0.092(3) Uani 1 1 d DG U . B .
C12 C 0.6351(4) 0.8718(3) 0.0628(3) 0.083(2) Uani 1 1 d DG U . B .
C14 C 0.6596(17) 0.8418(13) -0.0594(9) 0.124(6) Uani 0.52(6) 1 d D U P B 1
C15 C 0.6406(15) 0.9008(11) -0.0919(13) 0.131(6) Uani 0.52(6) 1 d D U P B 1
H15 H 0.6428 0.9085 -0.1434 0.157 Uiso 0.52(6) 1 calc R . P B 1
C18 C 0.5847(5) 0.9882(4) 0.0869(5) 0.085(2) Uani 1 1 d . U . . .
C19 C 0.5624(6) 1.0558(5) 0.0731(6) 0.103(3) Uani 1 1 d . U . . .
H19 H 0.5638 1.0744 0.0247 0.124 Uiso 1 1 calc R . . . .
C20 C 0.5377(6) 1.0967(5) 0.1301(7) 0.100(3) Uani 1 1 d . U . . .
H20 H 0.5208 1.1420 0.1198 0.120 Uiso 1 1 calc R . . . .
C21 C 0.5380(5) 1.0705(4) 0.2018(6) 0.087(2) Uani 1 1 d . U . . .
H21 H 0.5225 1.0978 0.2411 0.104 Uiso 1 1 calc R . . . .
C22 C 0.5619(4) 1.0027(4) 0.2141(5) 0.076(2) Uani 1 1 d . U . . .
H22 H 0.5619 0.9842 0.2626 0.091 Uiso 1 1 calc R . . . .
C23 C 0.6143(5) 0.8577(5) 0.3495(5) 0.083(2) Uani 1 1 d . U . . .
H23 H 0.6559 0.8755 0.3479 0.100 Uiso 1 1 calc R . . . .
C24 C 0.5880(5) 0.8458(6) 0.4190(5) 0.094(3) Uani 1 1 d . U . . .
H24 H 0.6121 0.8546 0.4625 0.113 Uiso 1 1 calc R . . . .
C25 C 0.5280(5) 0.8219(6) 0.4234(5) 0.083(2) Uani 1 1 d . U . . .
H25 H 0.5095 0.8148 0.4699 0.100 Uiso 1 1 calc R . . . .
C26 C 0.4926(4) 0.8075(4) 0.3563(4) 0.0678(17) Uani 1 1 d . U . . .
C27 C 0.5217(4) 0.8195(4) 0.2872(4) 0.0629(15) Uani 1 1 d . U . . .
C28 C 0.4864(4) 0.8096(4) 0.2173(4) 0.0624(15) Uani 1 1 d . U . . .
C29 C 0.4243(4) 0.7842(4) 0.2145(4) 0.0602(15) Uani 1 1 d . U . . .
C30 C 0.3915(4) 0.7835(4) 0.1438(4) 0.0669(18) Uani 1 1 d . U . . .
H30 H 0.3483 0.7712 0.1393 0.080 Uiso 1 1 calc R . . . .
C31 C 0.4268(5) 0.8020(4) 0.0823(4) 0.075(2) Uani 1 1 d . U . . .
H31 H 0.4071 0.8014 0.0350 0.090 Uiso 1 1 calc R . . . .
C32 C 0.4891(5) 0.8209(4) 0.0887(4) 0.0740(19) Uani 1 1 d . U . . .
H32 H 0.5115 0.8320 0.0456 0.089 Uiso 1 1 calc R . . . .
C33 C 0.4294(4) 0.7792(4) 0.3534(3) 0.0580(14) Uani 1 1 d . U . . .
C34 C 0.3974(4) 0.7654(4) 0.2853(4) 0.0612(15) Uani 1 1 d . U . . .
C35 C 0.2912(4) 0.7078(4) 0.2538(4) 0.0690(17) Uani 1 1 d . U . . .
C36 C 0.3047(5) 0.6534(5) 0.2039(4) 0.077(2) Uani 1 1 d . U . . .
H36 H 0.3454 0.6330 0.2025 0.092 Uiso 1 1 calc R . . . .
C37 C 0.2549(6) 0.6298(6) 0.1554(5) 0.098(3) Uani 1 1 d . U . . .
H37 H 0.2620 0.5928 0.1216 0.118 Uiso 1 1 calc R . . . .
C38 C 0.1961(6) 0.6614(8) 0.1584(7) 0.112(3) Uani 1 1 d . U . . .
H38 H 0.1640 0.6471 0.1246 0.134 Uiso 1 1 calc R . . . .
C39 C 0.1829(6) 0.7138(7) 0.2097(7) 0.110(3) Uani 1 1 d . U . . .
H39 H 0.1415 0.7320 0.2132 0.132 Uiso 1 1 calc R . . . .
C40 C 0.2305(5) 0.7389(6) 0.2550(5) 0.088(2) Uani 1 1 d . U . . .
H40 H 0.2227 0.7770 0.2872 0.105 Uiso 1 1 calc R . . . .
C41 C 0.3390(5) 0.7289(4) 0.3809(4) 0.0702(18) Uani 1 1 d . U . . .
C46 C 0.2437(10) 0.6712(9) 0.5470(9) 0.087(3) Uani 0.381(13) 1 d . U P C 1
H46 H 0.2300 0.6886 0.5929 0.104 Uiso 0.381(13) 1 calc R . P C 1
C47 C 0.2774(13) 0.7156(8) 0.4991(11) 0.087(3) Uani 0.381(13) 1 d G U P C 1
H47 H 0.2861 0.7628 0.5129 0.104 Uiso 0.381(13) 1 calc R . P C 1
C42 C 0.2979(12) 0.6896(10) 0.4306(11) 0.087(3) Uani 0.381(13) 1 d G U P C 1
C43 C 0.2847(10) 0.6191(10) 0.4100(8) 0.087(3) Uani 0.381(13) 1 d G U P C 1
H43 H 0.2984 0.6017 0.3642 0.104 Uiso 0.381(13) 1 calc R . P C 1
C44 C 0.2511(11) 0.5746(8) 0.4579(8) 0.087(3) Uani 0.381(13) 1 d G U P C 1
H44 H 0.2423 0.5275 0.4441 0.104 Uiso 0.381(13) 1 calc R . P C 1
C45 C 0.2306(9) 0.6007(9) 0.5265(8) 0.087(3) Uani 0.381(13) 1 d DG U P C 1
C48 C 0.0975(8) 0.6337(11) 0.5885(10) 0.158(2) Uani 1 1 d D U . . .
C49 C 0.0765(7) 0.5976(11) 0.6553(9) 0.158(2) Uani 1 1 d . U . . .
H49 H 0.0924 0.5527 0.6686 0.190 Uiso 1 1 calc R . . . .
C50 C 0.0315(7) 0.6326(11) 0.6993(10) 0.158(2) Uani 1 1 d . U . . .
H50 H 0.0166 0.6127 0.7435 0.190 Uiso 1 1 calc R . . . .
C51 C 0.0100(7) 0.6993(11) 0.6731(10) 0.158(2) Uani 1 1 d . U . . .
H51 H -0.0207 0.7236 0.7005 0.190 Uiso 1 1 calc R . . . .
C52 C 0.0320(7) 0.7309(11) 0.6086(9) 0.158(2) Uani 1 1 d . U . . .
H52 H 0.0170 0.7762 0.5954 0.190 Uiso 1 1 calc R . . . .
C53 C 0.0769(7) 0.6967(11) 0.5619(10) 0.158(2) Uani 1 1 d . U . . .
H53 H 0.0906 0.7163 0.5170 0.190 Uiso 1 1 calc R . . . .
C54 C 0.1383(7) 0.5133(6) 0.5306(8) 0.214(3) Uani 1 1 d D U . . .
C59 C 0.0822(7) 0.4926(7) 0.4928(8) 0.214(3) Uani 1 1 d G U . C .
H59 H 0.0525 0.5271 0.4773 0.257 Uiso 1 1 calc R . . . .
C58 C 0.0706(6) 0.4205(8) 0.4782(7) 0.214(3) Uani 1 1 d G U . C .
H58 H 0.0331 0.4066 0.4530 0.257 Uiso 1 1 calc R . . . .
C57 C 0.1151(7) 0.3690(6) 0.5014(8) 0.214(3) Uani 1 1 d G U . C .
H57 H 0.1073 0.3207 0.4917 0.257 Uiso 1 1 calc R . . . .
C56 C 0.1711(7) 0.3897(7) 0.5392(9) 0.214(3) Uani 1 1 d G U . C .
H56 H 0.2008 0.3553 0.5547 0.257 Uiso 1 1 calc R . . . .
C55 C 0.1827(6) 0.4618(8) 0.5538(7) 0.214(3) Uani 1 1 d G U . C .
H55 H 0.2202 0.4757 0.5791 0.257 Uiso 1 1 calc R . . . .
Cl1 Cl 0.4825(5) 0.6227(6) 0.1203(4) 0.279(4) Uani 1 1 d . U . . .
C43A C 0.2863(6) 0.6946(7) 0.4209(7) 0.080(2) Uani 0.619(13) 1 d . U P C 2
C42A C 0.2564(6) 0.6329(6) 0.3940(5) 0.080(2) Uani 0.619(13) 1 d G U P C 2
H42A H 0.2679 0.6137 0.3480 0.096 Uiso 0.619(13) 1 calc R . P C 2
C44A C 0.2093(6) 0.5997(5) 0.4358(5) 0.080(2) Uani 0.619(13) 1 d G U P C 2
H44A H 0.1892 0.5584 0.4178 0.096 Uiso 0.619(13) 1 calc R . P C 2
C45A C 0.1921(6) 0.6283(6) 0.5046(5) 0.080(2) Uani 0.619(13) 1 d DG U P C 2
C46A C 0.2220(6) 0.6900(5) 0.5315(5) 0.080(2) Uani 0.619(13) 1 d G U P C 2
H46A H 0.2105 0.7092 0.5775 0.096 Uiso 0.619(13) 1 calc R . P C 2
C47A C 0.2691(7) 0.7232(6) 0.4897(7) 0.080(2) Uani 0.619(13) 1 d G U P C 2
H47A H 0.2892 0.7645 0.5077 0.096 Uiso 0.619(13) 1 calc R . P C 2
N7A N 0.1511(10) 0.5820(9) 0.5596(14) 0.152(4) Uani 0.619(13) 1 d D U P C 2
C10A C 0.647(2) 0.632(2) 0.147(3) 0.096(8) Uani 0.26(2) 1 d . U P A 2
H10A H 0.6232 0.5967 0.1216 0.116 Uiso 0.26(2) 1 calc R . P A 2
C9A C 0.709(2) 0.627(2) 0.162(3) 0.094(8) Uani 0.26(2) 1 d . U P A 2
H9A H 0.7287 0.5824 0.1648 0.113 Uiso 0.26(2) 1 calc R . P A 2
C8A C 0.744(2) 0.689(2) 0.173(3) 0.092(7) Uani 0.26(2) 1 d . U P A 2
H8A H 0.7883 0.6846 0.1796 0.110 Uiso 0.26(2) 1 calc R . P A 2
C7A C 0.716(2) 0.760(2) 0.174(3) 0.095(7) Uani 0.26(2) 1 d . U P A 2
F2A F 0.8547(14) 0.7796(16) 0.185(2) 0.104(9) Uani 0.26(2) 1 d D U P A 2
F4A F 0.706(2) 0.7825(12) -0.096(2) 0.126(9) Uani 0.48(6) 1 d D U P B 2

loop_
_atom_site_aniso_label
_atom_site_aniso_U_11
_atom_site_aniso_U_22
_atom_site_aniso_U_33
_atom_site_aniso_U_23
_atom_site_aniso_U_13
_atom_site_aniso_U_12
Ir1 0.0909(3) 0.0496(2) 0.0824(3) -0.00101(17) 0.02235(19) -0.00332(17)
F1 0.098(4) 0.081(3) 0.162(6) -0.004(4) -0.007(4) -0.015(3)
F2 0.086(5) 0.096(6) 0.261(18) 0.004(10) 0.023(9) 0.016(5)
F3 0.225(8) 0.101(4) 0.103(4) 0.028(3) 0.033(5) -0.035(5)
F4 0.138(19) 0.114(9) 0.117(11) -0.048(9) 0.043(11) -0.025(11)
N1 0.085(4) 0.060(3) 0.125(6) -0.004(4) 0.033(4) 0.001(3)
C11 0.093(5) 0.060(4) 0.129(8) 0.000(5) 0.038(5) -0.006(3)
C10 0.107(7) 0.059(5) 0.145(13) 0.011(8) 0.063(9) 0.000(5)
C9 0.113(7) 0.063(5) 0.155(14) 0.030(8) 0.055(10) 0.013(6)
C8 0.108(8) 0.075(6) 0.140(13) 0.024(9) 0.026(9) 0.017(5)
C7 0.086(5) 0.063(5) 0.126(11) 0.018(7) 0.036(7) 0.001(4)
N2 0.075(4) 0.058(3) 0.082(3) -0.002(3) 0.001(3) -0.009(3)
N3 0.080(4) 0.067(4) 0.064(3) -0.002(3) -0.002(3) 0.001(3)
N4 0.093(4) 0.051(3) 0.059(3) -0.016(3) 0.000(3) -0.015(3)
N5 0.104(4) 0.057(3) 0.050(3) 0.000(3) 0.014(3) 0.002(3)
N6 0.084(4) 0.060(3) 0.050(3) 0.003(3) 0.006(3) 0.001(3)
N7 0.165(7) 0.152(6) 0.142(10) -0.013(6) 0.073(6) -0.068(4)
C2 0.091(4) 0.057(4) 0.099(6) 0.008(4) 0.011(5) 0.001(3)
C3 0.093(5) 0.074(4) 0.153(9) -0.003(6) 0.022(6) -0.006(4)
C4A 0.079(10) 0.083(8) 0.20(2) -0.017(16) 0.017(18) -0.001(7)
C5A 0.082(8) 0.079(8) 0.225(18) -0.005(14) 0.029(14) 0.000(8)
C6A 0.087(7) 0.059(7) 0.182(17) 0.002(13) 0.025(14) 0.000(7)
C1 0.090(4) 0.065(4) 0.103(6) -0.018(5) 0.001(4) 0.001(3)
C4 0.075(6) 0.089(5) 0.194(13) -0.014(10) 0.014(9) -0.005(5)
C5 0.081(6) 0.082(6) 0.246(14) 0.004(10) 0.031(9) 0.002(5)
C6 0.074(5) 0.066(5) 0.185(11) 0.005(8) 0.052(7) 0.003(4)
C13 0.146(9) 0.069(5) 0.115(5) -0.023(4) 0.070(6) -0.033(5)
C14A 0.183(15) 0.080(9) 0.112(8) -0.032(9) 0.073(12) -0.061(10)
C15A 0.191(17) 0.103(11) 0.101(9) -0.011(8) 0.063(14) -0.059(12)
C16 0.164(10) 0.081(5) 0.095(5) 0.005(4) 0.033(6) -0.042(5)
C17 0.128(7) 0.062(4) 0.088(4) 0.000(3) 0.033(5) -0.030(4)
C12 0.101(6) 0.068(4) 0.081(4) -0.006(3) 0.021(4) -0.029(4)
C14 0.177(15) 0.091(10) 0.107(8) -0.038(8) 0.066(12) -0.037(12)
C15 0.195(16) 0.096(10) 0.105(9) -0.014(8) 0.063(13) -0.058(11)
C18 0.124(7) 0.051(4) 0.081(4) 0.001(3) 0.009(5) -0.022(4)
C19 0.149(9) 0.061(4) 0.100(6) 0.023(4) 0.002(6) -0.018(5)
C20 0.133(8) 0.042(4) 0.125(6) 0.008(4) -0.017(6) -0.003(4)
C21 0.102(6) 0.049(4) 0.110(5) -0.015(4) -0.001(5) -0.008(4)
C22 0.081(5) 0.061(4) 0.086(5) -0.012(4) -0.006(4) -0.001(4)
C23 0.077(5) 0.087(6) 0.086(4) -0.002(5) 0.000(4) -0.006(5)
C24 0.091(5) 0.120(8) 0.070(4) 0.012(5) -0.010(4) 0.001(5)
C25 0.094(5) 0.095(6) 0.061(4) 0.009(4) -0.006(4) 0.002(5)
C26 0.096(4) 0.052(4) 0.055(3) 0.004(3) 0.005(3) 0.003(4)
C27 0.079(4) 0.047(3) 0.062(3) 0.000(3) 0.001(3) 0.004(3)
C28 0.087(4) 0.050(3) 0.051(3) 0.004(3) 0.013(3) -0.003(3)
C29 0.087(4) 0.046(3) 0.048(3) 0.000(3) 0.009(3) 0.005(3)
C30 0.092(5) 0.059(4) 0.050(3) -0.001(3) 0.001(3) -0.006(4)
C31 0.109(5) 0.070(5) 0.047(3) -0.001(3) 0.004(4) -0.016(5)
C32 0.113(5) 0.057(4) 0.053(3) 0.002(3) 0.015(4) -0.014(4)
C33 0.081(4) 0.051(3) 0.042(3) 0.007(3) 0.003(3) 0.019(3)
C34 0.084(4) 0.051(4) 0.049(3) -0.001(3) 0.005(3) 0.010(3)
C35 0.084(4) 0.065(4) 0.059(4) 0.005(3) 0.013(3) -0.008(4)
C36 0.098(5) 0.074(5) 0.059(4) -0.006(3) 0.009(4) -0.014(4)
C37 0.128(7) 0.094(7) 0.072(5) -0.013(5) 0.011(5) -0.033(5)
C38 0.112(6) 0.134(9) 0.089(6) 0.012(5) -0.015(6) -0.031(6)
C39 0.084(6) 0.127(9) 0.118(8) 0.014(6) 0.002(5) -0.009(6)
C40 0.091(5) 0.087(6) 0.085(5) 0.008(5) 0.009(4) -0.001(4)
C41 0.106(5) 0.052(4) 0.053(3) 0.001(3) 0.015(3) 0.006(3)
C46 0.131(6) 0.073(5) 0.058(5) 0.002(4) 0.027(5) -0.014(4)
C47 0.131(6) 0.073(5) 0.058(5) 0.002(4) 0.027(5) -0.014(4)
C42 0.131(6) 0.073(5) 0.058(5) 0.002(4) 0.027(5) -0.014(4)
C43 0.131(6) 0.073(5) 0.058(5) 0.002(4) 0.027(5) -0.014(4)
C44 0.131(6) 0.073(5) 0.058(5) 0.002(4) 0.027(5) -0.014(4)
C45 0.131(6) 0.073(5) 0.058(5) 0.002(4) 0.027(5) -0.014(4)
C48 0.113(4) 0.201(6) 0.162(5) -0.005(5) 0.039(4) -0.041(4)
C49 0.113(4) 0.201(6) 0.162(5) -0.005(5) 0.039(4) -0.041(4)
C50 0.113(4) 0.201(6) 0.162(5) -0.005(5) 0.039(4) -0.041(4)
C51 0.113(4) 0.201(6) 0.162(5) -0.005(5) 0.039(4) -0.041(4)
C52 0.113(4) 0.201(6) 0.162(5) -0.005(5) 0.039(4) -0.041(4)
C53 0.113(4) 0.201(6) 0.162(5) -0.005(5) 0.039(4) -0.041(4)
C54 0.222(8) 0.152(5) 0.268(8) -0.028(6) 0.042(7) -0.082(5)
C59 0.222(8) 0.152(5) 0.268(8) -0.028(6) 0.042(7) -0.082(5)
C58 0.222(8) 0.152(5) 0.268(8) -0.028(6) 0.042(7) -0.082(5)
C57 0.222(8) 0.152(5) 0.268(8) -0.028(6) 0.042(7) -0.082(5)
C56 0.222(8) 0.152(5) 0.268(8) -0.028(6) 0.042(7) -0.082(5)
C55 0.222(8) 0.152(5) 0.268(8) -0.028(6) 0.042(7) -0.082(5)
Cl1 0.311(10) 0.344(11) 0.183(6) 0.046(6) 0.004(6) 0.022(8)
C43A 0.107(5) 0.077(4) 0.058(3) 0.002(3) 0.007(3) -0.011(3)
C42A 0.107(5) 0.077(4) 0.058(3) 0.002(3) 0.007(3) -0.011(3)
C44A 0.107(5) 0.077(4) 0.058(3) 0.002(3) 0.007(3) -0.011(3)
C45A 0.107(5) 0.077(4) 0.058(3) 0.002(3) 0.007(3) -0.011(3)
C46A 0.107(5) 0.077(4) 0.058(3) 0.002(3) 0.007(3) -0.011(3)
C47A 0.107(5) 0.077(4) 0.058(3) 0.002(3) 0.007(3) -0.011(3)
N7A 0.165(7) 0.152(6) 0.142(10) -0.013(6) 0.073(6) -0.068(4)
C10A 0.090(11) 0.050(10) 0.15(2) 0.011(14) 0.038(17) -0.009(10)
C9A 0.083(11) 0.058(9) 0.14(2) 0.011(16) 0.040(17) -0.014(9)
C8A 0.083(10) 0.056(9) 0.136(18) 0.003(14) 0.038(15) -0.003(7)
C7A 0.085(7) 0.054(8) 0.148(18) 0.011(13) 0.031(13) 0.003(6)
F2A 0.079(11) 0.081(12) 0.15(2) -0.016(16) 0.004(16) -0.006(10)
F4A 0.17(2) 0.118(10) 0.098(15) -0.029(9) 0.067(15) -0.051(9)

loop_
_atom_type_symbol
_atom_type_description
_atom_type_scat_dispersion_real
_atom_type_scat_dispersion_imag
_atom_type_scat_source
C C 0.0181 0.0091 'International Tables Vol C Tables 4.2.6.8 and 6.1.1.4'
H H 0.0000 0.0000 'International Tables Vol C Tables 4.2.6.8 and 6.1.1.4'
Cl Cl 0.3639 0.7018 'International Tables Vol C Tables 4.2.6.8 and 6.1.1.4'
F F 0.0727 0.0534 'International Tables Vol C Tables 4.2.6.8 and 6.1.1.4'
Ir Ir -4.7710 6.5667 'International Tables Vol C Tables 4.2.6.8 and 6.1.1.4'
N N 0.0311 0.0180 'International Tables Vol C Tables 4.2.6.8 and 6.1.1.4'

loop_
_geom_angle_atom_site_label_1
_geom_angle_atom_site_label_2
_geom_angle_atom_site_label_3
_geom_angle
N1 Ir1 N2 175.0(2)
N1 Ir1 N3 87.3(3)
N1 Ir1 N4 96.6(2)
N2 Ir1 N3 96.5(3)
N2 Ir1 N4 87.4(3)
N3 Ir1 N4 77.7(2)
C1 Ir1 N1 80.1(3)
C1 Ir1 N2 96.1(3)
C1 Ir1 N3 98.0(3)
C1 Ir1 N4 174.8(3)
C1 Ir1 C12 90.2(4)
C12 Ir1 N1 96.7(3)
C12 Ir1 N2 79.9(3)
C12 Ir1 N3 171.4(3)
C12 Ir1 N4 94.2(3)
C11 N1 Ir1 122.2(4)
C11 N1 C7 120.0
C7 N1 Ir1 117.5(4)
C7A N1 Ir1 109.8(19)
C7A N1 C11 124(2)
N1 C11 H11 120.0
N1 C11 H11A 118.9
C10 C11 N1 120.0
C10 C11 H11 120.0
C10A C11 N1 122(2)
C10A C11 H11A 118.9
C11 C10 H10 120.0
C11 C10 C9 120.0
C9 C10 H10 120.0
C10 C9 H9 120.0
C8 C9 C10 120.0
C8 C9 H9 120.0
C9 C8 H8 120.0
C9 C8 C7 120.0
C7 C8 H8 120.0
N1 C7 C6 110.6(8)
C8 C7 N1 120.0
C8 C7 C6 128.9(8)
C18 N2 Ir1 116.5(6)
C22 N2 Ir1 123.7(6)
C22 N2 C18 119.7(7)
C23 N3 Ir1 128.7(6)
C23 N3 C27 118.6(7)
C27 N3 Ir1 112.7(5)
C28 N4 Ir1 115.1(5)
C32 N4 Ir1 125.9(5)
C32 N4 C28 118.8(7)
C41 N5 C33 106.9(6)
C34 N6 C35 126.8(6)
C41 N6 C34 107.9(7)
C41 N6 C35 125.3(7)
C48 N7 C45 135.9(18)
C54 N7 C45 106.6(15)
C54 N7 C48 113.8(13)
C3 C2 H2 120.0
C3 C2 C1 120.0
C1 C2 H2 120.0
F1 C3 C2 118.1(7)
F1 C3 C4A 121.9(7)
F1 C3 C4 117.8(9)
C4A C3 C2 120.0
C4 C3 C2 124.1(9)
C3 C4A H4A 120.0
C3 C4A C5A 120.0
C5A C4A H4A 120.0
C4A C5A C6A 120.0
C4A C5A F2A 112.3(17)
C6A C5A F2A 120.3(18)
C5A C6A C7A 124.2(19)
C1 C6A C5A 120.0
C1 C6A C7A 113(2)
C2 C1 Ir1 128.5(5)
C2 C1 C6 116.6(8)
C6A C1 Ir1 111.2(5)
C6A C1 C2 120.0
C6 C1 Ir1 114.7(7)
C3 C4 H4 121.9
C3 C4 C5 116.2(13)
C5 C4 H4 121.9
C4 C5 F2 117.3(15)
C6 C5 F2 119.3(15)
C6 C5 C4 123.4(15)
C1 C6 C7 115.1(11)
C5 C6 C7 125.3(13)
C5 C6 C1 119.2(12)
C14A C13 H13A 120.0
C14A C13 C12 120.0
C12 C13 H13A 120.0
C12 C13 H13 123.5
C14 C13 H13 123.5
C14 C13 C12 113.1(11)
C13 C14A F4A 109.8(17)
C15A C14A C13 120.0
C15A C14A F4A 128.9(14)
C14A C15A H15A 120.0
C14A C15A C16 120.0
C16 C15A H15A 120.0
F3 C16 C15A 117.8(6)
F3 C16 C17 122.2(6)
F3 C16 C15 115.9(13)
C15A C16 C17 120.0
C15 C16 C17 121.8(12)
C16 C17 C12 120.0
C16 C17 C18 122.3(5)
C12 C17 C18 117.7(5)
C13 C12 Ir1 126.1(3)
C17 C12 Ir1 113.6(3)
C17 C12 C13 120.0
C13 C14 F4 119(2)
C15 C14 F4 109(2)
C15 C14 C13 132(2)
C16 C15 H15 123.4
C14 C15 C16 113.2(19)
C14 C15 H15 123.4
N2 C18 C17 111.9(7)
C19 C18 N2 119.4(9)
C19 C18 C17 128.6(8)
C18 C19 H19 119.7
C18 C19 C20 120.6(9)
C20 C19 H19 119.7
C19 C20 H20 120.2
C21 C20 C19 119.7(9)
C21 C20 H20 120.2
C20 C21 H21 120.9
C20 C21 C22 118.3(9)
C22 C21 H21 120.9
N2 C22 C21 122.3(9)
N2 C22 H22 118.9
C21 C22 H22 118.9
N3 C23 H23 118.1
N3 C23 C24 123.7(9)
C24 C23 H23 118.1
C23 C24 H24 120.1
C25 C24 C23 119.8(10)
C25 C24 H24 120.1
C24 C25 H25 120.5
C24 C25 C26 119.1(8)
C26 C25 H25 120.5
C25 C26 C33 124.6(7)
C27 C26 C25 119.0(8)
C27 C26 C33 116.3(7)
N3 C27 C26 119.8(7)
N3 C27 C28 119.0(6)
C26 C27 C28 121.1(7)
N4 C28 C27 115.4(7)
N4 C28 C29 122.2(7)
C29 C28 C27 122.4(6)
C28 C29 C30 117.9(6)
C28 C29 C34 115.8(7)
C30 C29 C34 126.1(7)
C29 C30 H30 121.6
C31 C30 C29 116.7(8)
C31 C30 H30 121.6
C30 C31 H31 119.1
C32 C31 C30 121.8(8)
C32 C31 H31 119.1
N4 C32 C31 122.0(7)
N4 C32 H32 119.0
C31 C32 H32 119.0
N5 C33 C26 128.8(7)
N5 C33 C34 109.3(7)
C34 C33 C26 121.8(6)
N6 C34 C29 132.5(7)
N6 C34 C33 105.4(6)
C33 C34 C29 122.1(7)
C36 C35 N6 119.7(8)
C36 C35 C40 120.9(9)
C40 C35 N6 119.4(8)
C35 C36 H36 121.1
C35 C36 C37 117.9(10)
C37 C36 H36 121.1
C36 C37 H37 120.3
C38 C37 C36 119.5(10)
C38 C37 H37 120.3
C37 C38 H38 119.0
C37 C38 C39 121.9(12)
C39 C38 H38 119.0
C38 C39 H39 120.3
C40 C39 C38 119.4(12)
C40 C39 H39 120.3
C35 C40 H40 119.9
C39 C40 C35 120.2(10)
C39 C40 H40 119.9
N5 C41 N6 110.4(7)
N5 C41 C42 116.8(11)
N5 C41 C43A 126.7(8)
N6 C41 C42 131.9(12)
N6 C41 C43A 122.9(9)
C47 C46 H46 120.0
C47 C46 C45 120.0
C45 C46 H46 120.0
C46 C47 H47 120.0
C42 C47 C46 120.0
C42 C47 H47 120.0
C47 C42 C41 124.0(13)
C47 C42 C43 120.0
C43 C42 C41 115.7(13)
C42 C43 H43 120.0
C44 C43 C42 120.0
C44 C43 H43 120.0
C43 C44 H44 120.0
C45 C44 C43 120.0
C45 C44 H44 120.0
C46 C45 N7 104.8(13)
C44 C45 N7 114.8(16)
C44 C45 C46 120.0
C49 C48 N7 115(2)
C49 C48 N7A 102.4(17)
C53 C48 N7 118(2)
C53 C48 C49 127.0(17)
C53 C48 N7A 130.6(16)
C48 C49 H49 121.2
C50 C49 C48 117.7(19)
C50 C49 H49 121.2
C49 C50 H50 121.9
C49 C50 C51 116.2(17)
C51 C50 H50 121.9
C50 C51 H51 118.4
C52 C51 C50 123.2(17)
C52 C51 H51 118.4
C51 C52 H52 118.9
C51 C52 C53 122(2)
C53 C52 H52 118.9
C48 C53 C52 113.5(17)
C48 C53 H53 123.2
C52 C53 H53 123.2
C59 C54 N7 120(2)
C59 C54 C55 120.0
C59 C54 N7A 125.7(15)
C55 C54 N7 120(2)
C55 C54 N7A 113.5(16)
C54 C59 H59 120.0
C54 C59 C58 120.0
C58 C59 H59 120.0
C59 C58 H58 120.0
C57 C58 C59 120.0
C57 C58 H58 120.0
C58 C57 H57 120.0
C58 C57 C56 120.0
C56 C57 H57 120.0
C57 C56 H56 120.0
C55 C56 C57 120.0
C55 C56 H56 120.0
C54 C55 H55 120.0
C56 C55 C54 120.0
C56 C55 H55 120.0
C42A C43A C41 121.8(8)
C42A C43A C47A 120.0
C47A C43A C41 118.1(8)
C43A C42A H42A 120.0
C43A C42A C44A 120.0
C44A C42A H42A 120.0
C42A C44A H44A 120.0
C45A C44A C42A 120.0
C45A C44A H44A 120.0
C44A C45A N7A 119.5(8)
C46A C45A C44A 120.0
C46A C45A N7A 119.0(9)
C45A C46A H46A 120.0
C47A C46A C45A 120.0
C47A C46A H46A 120.0
C43A C47A H47A 120.0
C46A C47A C43A 120.0
C46A C47A H47A 120.0
C48 N7A C45A 105.5(14)
C54 N7A C48 123.3(15)
C54 N7A C45A 111.9(14)
C11 C10A H10A 123.5
C9A C10A C11 113(4)
C9A C10A H10A 123.5
C10A C9A H9A 120.5
C10A C9A C8A 119(4)
C8A C9A H9A 120.5
C9A C8A H8A 118.1
C9A C8A C7A 124(4)
C7A C8A H8A 118.1
N1 C7A C6A 115(3)
N1 C7A C8A 111(3)
C6A C7A C8A 125(4)

loop_
_geom_bond_atom_site_label_1
_geom_bond_atom_site_label_2
_geom_bond_distance
Ir1 N1 2.054(5)
Ir1 N2 2.067(7)
Ir1 N3 2.140(6)
Ir1 N4 2.154(7)
Ir1 C1 2.003(7)
Ir1 C12 2.032(5)
F1 C3 1.338(9)
F2 C5 1.412(18)
F3 C16 1.342(10)
F4 C14 1.434(17)
N1 C11 1.3900
N1 C7 1.3900
N1 C7A 1.26(5)
C11 H11 0.9300
C11 H11A 0.9300
C11 C10 1.3900
C11 C10A 1.39(4)
C10 H10 0.9300
C10 C9 1.3900
C9 H9 0.9300
C9 C8 1.3900
C8 H8 0.9300
C8 C7 1.3900
C7 C6 1.483(15)
N2 C18 1.370(11)
N2 C22 1.340(11)
N3 C23 1.319(11)
N3 C27 1.377(11)
N4 C28 1.354(9)
N4 C32 1.322(10)
N5 C33 1.372(9)
N5 C41 1.329(11)
N6 C34 1.378(10)
N6 C35 1.432(11)
N6 C41 1.368(9)
N7 C45 1.66(2)
N7 C48 1.65(2)
N7 C54 1.48(2)
C2 H2 0.9300
C2 C3 1.3900
C2 C1 1.3900
C3 C4A 1.3900
C3 C4 1.338(19)
C4A H4A 0.9300
C4A C5A 1.3900
C5A C6A 1.3900
C5A F2A 1.40(2)
C6A C1 1.3900
C6A C7A 1.44(5)
C1 C6 1.446(18)
C4 H4 0.9300
C4 C5 1.39(2)
C5 C6 1.36(2)
C13 H13A 0.9300
C13 H13 0.9300
C13 C14A 1.3900
C13 C12 1.3900
C13 C14 1.386(17)
C14A C15A 1.3900
C14A F4A 1.437(18)
C15A H15A 0.9300
C15A C16 1.3900
C16 C17 1.3900
C16 C15 1.384(16)
C17 C12 1.3900
C17 C18 1.475(10)
C14 C15 1.30(3)
C15 H15 0.9300
C18 C19 1.364(14)
C19 H19 0.9300
C19 C20 1.380(15)
C20 H20 0.9300
C20 C21 1.369(14)
C21 H21 0.9300
C21 C22 1.374(12)
C22 H22 0.9300
C23 H23 0.9300
C23 C24 1.382(14)
C24 H24 0.9300
C24 C25 1.331(14)
C25 H25 0.9300
C25 C26 1.417(12)
C26 C27 1.403(10)
C26 C33 1.418(12)
C27 C28 1.445(10)
C28 C29 1.377(11)
C29 C30 1.421(11)
C29 C34 1.434(9)
C30 H30 0.9300
C30 C31 1.378(11)
C31 H31 0.9300
C31 C32 1.348(13)
C32 H32 0.9300
C33 C34 1.396(10)
C35 C36 1.381(11)
C35 C40 1.391(13)
C36 H36 0.9300
C36 C37 1.407(14)
C37 H37 0.9300
C37 C38 1.361(18)
C38 H38 0.9300
C38 C39 1.369(18)
C39 H39 0.9300
C39 C40 1.350(15)
C40 H40 0.9300
C41 C42 1.445(14)
C41 C43A 1.468(11)
C46 H46 0.9300
C46 C47 1.3900
C46 C45 1.3900
C47 H47 0.9300
C47 C42 1.3900
C42 C43 1.3900
C43 H43 0.9300
C43 C44 1.3900
C44 H44 0.9300
C44 C45 1.3900
C48 C49 1.44(2)
C48 C53 1.33(2)
C48 N7A 1.57(2)
C49 H49 0.9300
C49 C50 1.40(2)
C50 H50 0.9300
C50 C51 1.40(2)
C51 H51 0.9300
C51 C52 1.38(2)
C52 H52 0.9300
C52 C53 1.42(2)
C53 H53 0.9300
C54 C59 1.3900
C54 C55 1.3900
C54 N7A 1.404(17)
C59 H59 0.9300
C59 C58 1.3900
C58 H58 0.9300
C58 C57 1.3900
C57 H57 0.9300
C57 C56 1.3900
C56 H56 0.9300
C56 C55 1.3900
C55 H55 0.9300
C43A C42A 1.3900
C43A C47A 1.3900
C42A H42A 0.9300
C42A C44A 1.3900
C44A H44A 0.9300
C44A C45A 1.3900
C45A C46A 1.3900
C45A N7A 1.571(17)
C46A H46A 0.9300
C46A C47A 1.3900
C47A H47A 0.9300
C10A H10A 0.9300
C10A C9A 1.32(6)
C9A H9A 0.9300
C9A C8A 1.38(5)
C8A H8A 0.9300
C8A C7A 1.46(5)

loop_
_geom_torsion_atom_site_label_1
_geom_torsion_atom_site_label_2
_geom_torsion_atom_site_label_3
_geom_torsion_atom_site_label_4
_geom_torsion
Ir1 N1 C11 C10 -173.7(6)
Ir1 N1 C11 C10A 151(3)
Ir1 N1 C7 C8 174.0(5)
Ir1 N1 C7 C6 -13.5(10)
Ir1 N1 C7A C6A 37(5)
Ir1 N1 C7A C8A -174(3)
Ir1 N2 C18 C17 -4.6(10)
Ir1 N2 C18 C19 178.2(8)
Ir1 N2 C22 C21 -176.8(7)
Ir1 N3 C23 C24 -178.6(8)
Ir1 N3 C27 C26 179.5(5)
Ir1 N3 C27 C28 -4.1(8)
Ir1 N4 C28 C27 0.4(8)
Ir1 N4 C28 C29 -177.1(5)
Ir1 N4 C32 C31 -176.9(6)
Ir1 C1 C6 C7 -11(2)
Ir1 C1 C6 C5 176.0(16)
F1 C3 C4A C5A 179.6(10)
F1 C3 C4 C5 174.6(17)
F2 C5 C6 C7 -2(3)
F2 C5 C6 C1 170(2)
F3 C16 C17 C12 178.6(9)
F3 C16 C17 C18 -0.6(12)
F3 C16 C15 C14 -178(2)
F4 C14 C15 C16 172(3)
N1 C11 C10 C9 0.0
N1 C11 C10A C9A 25(5)
N1 C7 C6 C1 15.7(19)
N1 C7 C6 C5 -171.9(18)
C11 N1 C7 C8 0.0
C11 N1 C7 C6 172.5(10)
C11 N1 C7A C6A -166(2)
C11 N1 C7A C8A -17(5)
C11 C10 C9 C8 0.0
C11 C10A C9A C8A -24(6)
C10 C9 C8 C7 0.0
C9 C8 C7 N1 0.0
C9 C8 C7 C6 -170.9(13)
C8 C7 C6 C1 -172.7(10)
C8 C7 C6 C5 0(2)
C7 N1 C11 C10 0.0
N2 C18 C19 C20 -3.0(17)
N3 C23 C24 C25 -1.5(17)
N3 C27 C28 N4 2.5(10)
N3 C27 C28 C29 -180.0(7)
N4 C28 C29 C30 -9.2(11)
N4 C28 C29 C34 174.8(7)
N5 C33 C34 N6 -2.0(8)
N5 C33 C34 C29 177.7(6)
N5 C41 C42 C47 48.5(18)
N5 C41 C42 C43 -124.6(12)
N5 C41 C43A C42A -140.6(8)
N5 C41 C43A C47A 35.7(13)
N6 C35 C36 C37 179.8(7)
N6 C35 C40 C39 -177.6(9)
N6 C41 C42 C47 -143.5(12)
N6 C41 C42 C43 43(2)
N6 C41 C43A C42A 38.0(14)
N6 C41 C43A C47A -145.8(7)
N7 C48 C49 C50 177.8(19)
N7 C48 C53 C52 -177.0(19)
N7 C54 C59 C58 175.9(18)
N7 C54 C55 C56 -175.9(19)
C2 C3 C4A C5A 0.0
C2 C3 C4 C5 -7(3)
C2 C1 C6 C7 173.8(10)
C2 C1 C6 C5 1(2)
C3 C2 C1 Ir1 -173.0(8)
C3 C2 C1 C6A 0.0
C3 C2 C1 C6 1.3(19)
C3 C4A C5A C6A 0.0
C3 C4A C5A F2A 150(3)
C3 C4 C5 F2 -168(2)
C3 C4 C5 C6 9(3)
C4A C5A C6A C1 0.0
C4A C5A C6A C7A 159(3)
C5A C6A C1 Ir1 174.1(7)
C5A C6A C1 C2 0.0
C5A C6A C7A N1 165(3)
C5A C6A C7A C8A 21(6)
C1 C2 C3 F1 -179.7(10)
C1 C2 C3 C4A 0.0
C1 C2 C3 C4 2(2)
C1 C6A C7A N1 -35(5)
C1 C6A C7A C8A -179(4)
C4 C5 C6 C7 -178.5(19)
C4 C5 C6 C1 -6(3)
C13 C14A C15A C16 0.0
C13 C14 C15 C16 -1(5)
C14A C13 C12 Ir1 174.0(7)
C14A C13 C12 C17 0.0
C14A C15A C16 F3 -178.7(9)
C14A C15A C16 C17 0.0
C15A C16 C17 C12 0.0
C15A C16 C17 C18 -179.1(9)
C16 C17 C12 Ir1 -174.7(7)
C16 C17 C12 C13 0.0
C16 C17 C18 N2 179.2(7)
C16 C17 C18 C19 -3.9(15)
C17 C16 C15 C14 -2(3)
C17 C18 C19 C20 -179.7(10)
C12 C13 C14A C15A 0.0
C12 C13 C14A F4A 168(2)
C12 C13 C14 F4 -170(2)
C12 C13 C14 C15 4(4)
C12 C17 C18 N2 0.0(10)
C12 C17 C18 C19 177.0(10)
C14 C13 C12 Ir1 171.5(17)
C14 C13 C12 C17 -2.5(19)
C15 C16 C17 C12 2(2)
C15 C16 C17 C18 -176.8(19)
C18 N2 C22 C21 -0.9(13)
C18 C17 C12 Ir1 4.5(7)
C18 C17 C12 C13 179.2(9)
C18 C19 C20 C21 2.7(18)
C19 C20 C21 C22 -1.5(16)
C20 C21 C22 N2 0.6(14)
C22 N2 C18 C17 179.3(7)
C22 N2 C18 C19 2.0(14)
C23 N3 C27 C26 0.1(11)
C23 N3 C27 C28 176.5(7)
C23 C24 C25 C26 1.4(16)
C24 C25 C26 C27 -0.7(14)
C24 C25 C26 C33 177.4(9)
C25 C26 C27 N3 -0.1(11)
C25 C26 C27 C28 -176.4(7)
C25 C26 C33 N5 -2.7(13)
C25 C26 C33 C34 -179.2(8)
C26 C27 C28 N4 178.9(7)
C26 C27 C28 C29 -3.6(11)
C26 C33 C34 N6 175.1(6)
C26 C33 C34 C29 -5.2(11)
C27 N3 C23 C24 0.7(14)
C27 C26 C33 N5 175.4(7)
C27 C26 C33 C34 -1.1(10)
C27 C28 C29 C30 173.4(7)
C27 C28 C29 C34 -2.5(10)
C28 N4 C32 C31 -1.5(12)
C28 C29 C30 C31 6.0(10)
C28 C29 C34 N6 -173.5(7)
C28 C29 C34 C33 6.8(10)
C29 C30 C31 C32 -1.0(12)
C30 C29 C34 N6 10.9(13)
C30 C29 C34 C33 -168.7(7)
C30 C31 C32 N4 -1.3(13)
C32 N4 C28 C27 -175.5(7)
C32 N4 C28 C29 7.0(11)
C33 N5 C41 N6 -2.7(9)
C33 N5 C41 C42 167.8(12)
C33 N5 C41 C43A 176.0(9)
C33 C26 C27 N3 -178.3(7)
C33 C26 C27 C28 5.4(10)
C34 N6 C35 C36 62.3(10)
C34 N6 C35 C40 -116.9(9)
C34 N6 C41 N5 1.4(9)
C34 N6 C41 C42 -167.1(15)
C34 N6 C41 C43A -177.3(9)
C34 C29 C30 C31 -178.5(7)
C35 N6 C34 C29 1.3(13)
C35 N6 C34 C33 -179.0(7)
C35 N6 C41 N5 -179.2(7)
C35 N6 C41 C42 12.3(19)
C35 N6 C41 C43A 2.1(13)
C35 C36 C37 C38 0.9(14)
C36 C35 C40 C39 3.1(13)
C36 C37 C38 C39 -2.9(17)
C37 C38 C39 C40 5.1(18)
C38 C39 C40 C35 -5.1(16)
C40 C35 C36 C37 -1.0(12)
C41 N5 C33 C26 -174.0(7)
C41 N5 C33 C34 2.9(8)
C41 N6 C34 C29 -179.3(8)
C41 N6 C34 C33 0.4(8)
C41 N6 C35 C36 -116.9(8)
C41 N6 C35 C40 63.8(11)
C41 C42 C43 C44 173(2)
C41 C43A C42A C44A 176.2(12)
C41 C43A C47A C46A -176.3(12)
C46 C47 C42 C41 -173(2)
C46 C47 C42 C43 0.0
C47 C46 C45 N7 -131(2)
C47 C46 C45 C44 0.0
C47 C42 C43 C44 0.0
C42 C43 C44 C45 0.0
C43 C44 C45 N7 126(2)
C43 C44 C45 C46 0.0
C45 N7 C48 C49 -109(4)
C45 N7 C48 C53 72(5)
C45 N7 C54 C59 -139(2)
C45 N7 C54 C55 37(3)
C45 C46 C47 C42 0.0
C48 N7 C45 C46 -16(5)
C48 N7 C45 C44 -150(4)
C48 N7 C54 C59 59(4)
C48 N7 C54 C55 -125(3)
C48 C49 C50 C51 1(2)
C49 C48 C53 C52 3(3)
C49 C48 N7A C54 69(3)
C49 C48 N7A C45A -161.2(15)
C49 C50 C51 C52 -1(3)
C50 C51 C52 C53 2(3)
C51 C52 C53 C48 -3(3)
C53 C48 C49 C50 -3(3)
C53 C48 N7A C54 -114(2)
C53 C48 N7A C45A 16(3)
C54 N7 C45 C46 -172(2)
C54 N7 C45 C44 54(3)
C54 N7 C48 C49 46(4)
C54 N7 C48 C53 -133(3)
C54 C59 C58 C57 0.0
C59 C54 C55 C56 0.0
C59 C54 N7A C48 30(3)
C59 C54 N7A C45A -97.2(16)
C59 C58 C57 C56 0.0
C58 C57 C56 C55 0.0
C57 C56 C55 C54 0.0
C55 C54 C59 C58 0.0
C55 C54 N7A C48 -139(2)
C55 C54 N7A C45A 93.3(19)
C43A C42A C44A C45A 0.0
C42A C43A C47A C46A 0.0
C42A C44A C45A C46A 0.0
C42A C44A C45A N7A -166.0(15)
C44A C45A C46A C47A 0.0
C44A C45A N7A C48 -134.8(12)
C44A C45A N7A C54 2(2)
C45A C46A C47A C43A 0.0
C46A C45A N7A C48 59(2)
C46A C45A N7A C54 -164.5(15)
C47A C43A C42A C44A 0.0
N7A C48 C49 C50 175.0(16)
N7A C48 C53 C52 -173.5(18)
N7A C54 C59 C58 -168.9(16)
N7A C54 C55 C56 170.2(13)
N7A C45A C46A C47A 166.1(14)
C10A C9A C8A C7A 5(7)
C9A C8A C7A N1 17(7)
C9A C8A C7A C6A 162(4)
C7A N1 C11 C10A -3(4)
C7A C6A C1 Ir1 13(3)
C7A C6A C1 C2 -161(3)
F2A C5A C6A C1 -148(3)
F2A C5A C6A C7A 11(3)
F4A C14A C15A C16 -166(3)
